data_7035159
loop_
_publ_author_name
'Matson, Ellen M.'
'Park, Yun Ji'
'Bertke, Jeffery A.'
'Fout, Alison R.'

_publ_section_title
;
 Synthesis and characterization of M(ii) (M = Mn, Fe and Co) azafulvene
 complexes and their X3(-) derivatives.
;
_journal_issue 22
_journal_name_full 'Dalton transactions (Cambridge, England : 2003)'
_journal_page_first 10377
_journal_page_last 10384
_journal_paper_doi 10.1039/c5dt00985e
_journal_volume 44
_journal_year 2015
_chemical_formula_moiety 'C37 H51 Co F3 N7 O3 S, C F3 O3 S, C4 H8 O'
_chemical_formula_sum 'C42 H59 Co F6 N7 O7 S2'
_chemical_formula_weight 1011.01
_chemical_name_systematic
;
? 
;
_space_group_crystal_system orthorhombic
_space_group_IT_number 19
_space_group_name_Hall 'P 2ac 2ab'
_space_group_name_H-M_alt 'P 21 21 21'
_symmetry_space_group_name_Hall 'P 2ac 2ab'
_symmetry_space_group_name_H-M 'P 21 21 21'
_atom_sites_solution_hydrogens mixed
_atom_sites_solution_primary direct
_audit_creation_date 2015-04-09
_audit_creation_method
;
Olex2 1.2
(compiled 2014.03.20 svn.r2914 for OlexSys, GUI svn.r4816)
;
_audit_update_record
;
2015-04-16 deposited with the CCDC.
2015-05-05 downloaded from the CCDC.
;
_cell_angle_alpha 90
_cell_angle_beta 90
_cell_angle_gamma 90
_cell_formula_units_Z 4
_cell_length_a 10.718(2)
_cell_length_b 16.199(3)
_cell_length_c 27.605(6)
_cell_measurement_reflns_used 1308
_cell_measurement_temperature 176(2)
_cell_measurement_theta_max 23.35
_cell_measurement_theta_min 2.39
_cell_volume 4792.8(16)
_computing_cell_refinement 'SAINT V8.34A (Bruker, 2005)'
_computing_data_collection 'APEX2 V2013.10-0 (Bruker, 2013)'
_computing_data_reduction
;
SAINT V8.34A, XPREP v2013/3, SADABS V2012/1, TWINABS V2012/1 
(Bruker, 2012 & 2013) 
;
_computing_molecular_graphics 'Olex2 (Dolomanov et al., 2009)'
_computing_publication_material 'Olex2 (Dolomanov et al., 2009)'
_computing_structure_refinement 'XL (Sheldrick, 2008)'
_computing_structure_solution 'ShelXS (Sheldrick, 2008)'
_diffrn_ambient_temperature 176(2)
_diffrn_measured_fraction_theta_full 1.000
_diffrn_measured_fraction_theta_max 0.988
_diffrn_measurement_device 'Bruker Kappa/ApexII CCD'
_diffrn_measurement_method 'profile data from \f and \w scans'
_diffrn_radiation_monochromator graphite
_diffrn_radiation_type MoK\a
_diffrn_radiation_wavelength 0.71073
_diffrn_radiation_wavelength_id cm79b
_diffrn_reflns_av_R_equivalents 0.0600
_diffrn_reflns_av_unetI/netI 0.0599
_diffrn_reflns_laue_measured_fraction_full 1.000
_diffrn_reflns_laue_measured_fraction_max 0.988
_diffrn_reflns_limit_h_max 13
_diffrn_reflns_limit_h_min -12
_diffrn_reflns_limit_k_max 15
_diffrn_reflns_limit_k_min -20
_diffrn_reflns_limit_l_max 35
_diffrn_reflns_limit_l_min -33
_diffrn_reflns_number 10200
_diffrn_reflns_point_group_measured_fraction_full 1.000
_diffrn_reflns_point_group_measured_fraction_max 0.979
_diffrn_reflns_theta_full 25.242
_diffrn_reflns_theta_max 26.950
_diffrn_reflns_theta_min 1.458
_exptl_absorpt_coefficient_mu 0.523
_exptl_absorpt_correction_T_max 0.9310
_exptl_absorpt_correction_T_min 0.8869
_exptl_absorpt_correction_type integration
_exptl_absorpt_process_details 'SHELXTL/XPREP V2013/3 (Bruker, 2013)'
_exptl_crystal_colour pink
_exptl_crystal_density_diffrn 1.401
_exptl_crystal_density_meas ?
_exptl_crystal_density_method 'not measured'
_exptl_crystal_description prism
_exptl_crystal_F_000 2116
_exptl_crystal_id cm79b
_exptl_crystal_preparation
;
The data crystal was mounted using oil (Parantone-N, Exxon) to a 
0.3 mm cryo-loop (Hampton Research) with the (0, -1, 5) scattering 
planes roughly normal to the spindle axis. 
;
_exptl_crystal_size_max 0.322
_exptl_crystal_size_mid 0.279
_exptl_crystal_size_min 0.188
_refine_diff_density_max 0.276
_refine_diff_density_min -0.384
_refine_diff_density_rms 0.047
_refine_ls_abs_structure_details
;
 Flack x determined using 3282 quotients [(I+)-(I-)]/[(I+)+(I-)] 
 (Parsons, Flack and Wagner, Acta Cryst. B69 (2013) 249-259). 
;
_refine_ls_abs_structure_Flack 0.029(8)
_refine_ls_extinction_method none
_refine_ls_goodness_of_fit_ref 1.016
_refine_ls_hydrogen_treatment mixed
_refine_ls_matrix_type full
_refine_ls_number_parameters 752
_refine_ls_number_reflns 10200
_refine_ls_number_restraints 617
_refine_ls_restrained_S_all 1.006
_refine_ls_R_factor_all 0.0524
_refine_ls_R_factor_gt 0.0373
_refine_ls_shift/su_max 0.002
_refine_ls_shift/su_mean 0.000
_refine_ls_structure_factor_coef Fsqd
_refine_ls_weighting_details 'w=1/[\s^2^(Fo^2^)+(0.0398P)^2^+0.1124P] where P=(Fo^2^+2Fc^2^)/3'
_refine_ls_weighting_scheme calc
_refine_ls_wR_factor_gt 0.0827
_refine_ls_wR_factor_ref 0.0881
_reflns_Friedel_coverage 0.789
_reflns_friedel_fraction_full 1.000
_reflns_friedel_fraction_max 0.969
_reflns_number_gt 8543
_reflns_number_total 10200
_reflns_threshold_expression 'I > 2\s(I)'
_cod_data_source_file c5dt00985e2.cif
_cod_data_source_block cm79bas
_cod_depositor_comments
;
The following automatic conversions were performed:

'_exptl_crystal_density_meas' value 'not measured' was changed to '?'
- the value is perceived as not measured.

Automatic conversion script
Id: cif_fix_values 3271 2015-04-21 07:52:19Z andrius 

 Adding full bibliography for 7035158--7035164.cif.
;
_cod_original_cell_volume 4792.8(17)
_cod_database_code 7035159
_shelxl_version_number 2014-3
_shelx_space_group_comment
;
The symmetry employed for this shelxl refinement is uniquely defined 
by the following loop, which should always be used as a source of 
symmetry information in preference to the above space-group names. 
They are only intended as comments. 
;
_shelx_estimated_absorpt_t_max 0.908
_shelx_estimated_absorpt_t_min 0.850
_olex2_refinement_description
;
1. Others
 Fixed Uiso: H5(0.049) H6(0.048) H7(0.049) H20A(0.037) H20B(0.037) H30A(0.037)
 H30B(0.037) H40A(0.035) H40B(0.035) H22A(0.043) H23A(0.043) H25A(0.036)
 H32A(0.047) H33A(0.043) H35A(0.034) H42A(0.047) H43A(0.043) H45A(0.033)
 H51A(0.037) H52A(0.047) H52B(0.047) H53A(0.055) H53B(0.055) H54A(0.058)
 H54B(0.058) H55A(0.056) H55B(0.056) H56A(0.052) H56B(0.052) H61A(0.04)
 H62A(0.045) H62B(0.045) H63A(0.056) H63B(0.056) H64A(0.061) H64B(0.061)
 H65A(0.057) H65B(0.057) H66A(0.048) H66B(0.048) H71(0.038) H72A(0.049)
 H72B(0.049) H73A(0.062) H73B(0.062) H74A(0.061) H74B(0.061) H75A(0.061)
 H75B(0.061) H76A(0.049) H76B(0.049) H71B(0.041) H72C(0.048) H72D(0.048)
 H73C(0.057) H73D(0.057) H74C(0.062) H74D(0.062) H75C(0.056) H75D(0.056)
 H76C(0.05) H76D(0.05) H81A(0.068) H81B(0.068) H82A(0.079) H82B(0.079)
 H83A(0.08) H83B(0.08) H84A(0.079) H84B(0.079) H81C(0.074) H81D(0.074)
 H82C(0.079) H82D(0.079) H83C(0.091) H83D(0.091) H84C(0.086) H84D(0.086)
 Fixed X: H20A(-0.4517) H20B(-0.5332) H30A(-0.4266) H30B(-0.508) H40A(-0.453)
 H40B(-0.526) H22A(-0.4686) H23A(-0.2649) H25A(-0.0053) H32A(-0.3906) H33A(-
 0.178) H35A(-0.0073) H42A(-0.4448) H43A(-0.2371) H45A(0.0045) H51A(0.1806)
 H52A(0.1412) H52B(0.1597) H53A(0.3681) H53B(0.3508) H54A(0.3329) H54B(0.4593)
 H55A(0.346) H55B(0.3666) H56A(0.1387) H56B(0.159) H61A(0.147) H62A(0.1611)
 H62B(0.0713) H63A(0.2446) H63B(0.2545) H64A(0.4504) H64B(0.4011) H65A(0.4715)
 H65B(0.3826) H66A(0.2882) H66B(0.2979) H71(0.1959) H72A(0.1582) H72B(0.2017)
 H73A(0.3736) H73B(0.3945) H74A(0.4478) H74B(0.3136) H75A(0.3573) H75B(0.3159)
 H76A(0.1201) H76B(0.1419) H71B(0.1973) H72C(0.1756) H72D(0.151) H73C(0.3608)
 H73D(0.3814) H74C(0.4659) H74D(0.3426) H75C(0.3705) H75D(0.3439) H76C(0.1393)
 H76D(0.1606) H81A(0.7302) H81B(0.7467) H82A(0.6577) H82B(0.6942) H83A(0.8668)
 H83B(0.8178) H84A(0.9238) H84B(1.0202) H81C(0.7835) H81D(0.7508) H82C(0.6566)
 H82D(0.6626) H83C(0.7893) H83D(0.8188) H84C(1.0051) H84D(0.9327)
 Fixed Y: H20A(0.3123) H20B(0.3298) H30A(0.523) H30B(0.447) H40A(0.4233)
 H40B(0.4874) H22A(0.173) H23A(0.113) H25A(0.2608) H32A(0.4713) H33A(0.4271)
 H35A(0.3426) H42A(0.6239) H43A(0.6957) H45A(0.5598) H51A(0.1915) H52A(0.075)
 H52B(0.1724) H53A(0.1637) H53B(0.1005) H54A(-0.0106) H54B(0.038) H55A(0.0056)
 H55B(0.103) H56A(0.0169) H56B(0.0806) H61A(0.2599) H62A(0.237) H62B(0.1862)
 H63A(0.125) H63B(0.1085) H64A(0.153) H64B(0.2157) H65A(0.2923) H65B(0.2413)
 H66A(0.3696) H66B(0.3552) H71(0.6316) H72A(0.7905) H72B(0.709) H73A(0.7989)
 H73B(0.7103) H74A(0.8126) H74B(0.8549) H75A(0.6958) H75B(0.7763) H76A(0.7768)
 H76B(0.6876) H71B(0.6332) H72C(0.7485) H72D(0.8076) H73C(0.8221) H73D(0.7243)
 H74C(0.7783) H74D(0.8305) H75C(0.6571) H75D(0.7214) H76C(0.7421) H76D(0.6444)
 H81A(0.2272) H81B(0.1903) H82A(0.0781) H82B(0.1033) H83A(0.0323) H83B(-0.0051)
 H84A(0.0932) H84B(0.0812) H81C(0.2145) H81D(0.2368) H82C(0.1169) H82D(0.1051)
 H83C(0.0021) H83D(0.0366) H84C(0.0633) H84D(0.0932)
 Fixed Z: H20A(0.8254) H20B(0.8731) H30A(0.8225) H30B(0.8027) H40A(0.932)
 H40B(0.8978) H22A(0.9116) H23A(0.9375) H25A(0.905) H32A(0.7087) H33A(0.6806)
 H35A(0.7919) H42A(0.953) H43A(0.9537) H45A(0.8945) H51A(0.9173) H52A(0.9944)
 H52B(1.0016) H53A(0.9734) H53B(1.0175) H54A(0.9641) H54B(0.952) H55A(0.8801)
 H55B(0.8856) H56A(0.9064) H56B(0.8626) H61A(0.7685) H62A(0.6657) H62B(0.7012)
 H63A(0.7395) H63B(0.6824) H64A(0.7145) H64B(0.6739) H65A(0.7407) H65B(0.7764)
 H66A(0.761) H66B(0.7036) H71(0.9095) H72A(0.9528) H72B(0.9808) H73A(0.9654)
 H73B(0.941) H74A(0.8852) H74B(0.891) H75A(0.8495) H75B(0.8198) H76A(0.858)
 H76B(0.8345) H71B(0.9285) H72C(0.9803) H72D(0.9347) H73C(0.9574) H73D(0.9554)
 H74C(0.886) H74D(0.875) H75C(0.8652) H75D(0.8225) H76C(0.8493) H76D(0.8444)
 H81A(0.7602) H81B(0.8141) H82A(0.783) H82B(0.7284) H83A(0.732) H83B(0.7826)
 H84A(0.8275) H84B(0.7829) H81C(0.7444) H81D(0.7998) H82C(0.811) H82D(0.7531)
 H83C(0.7696) H83D(0.823) H84C(0.7825) H84D(0.734)
;

loop_
_space_group_symop_operation_xyz
'x, y, z'
'-x+1/2, -y, z+1/2'
'-x, y+1/2, -z+1/2'
'x+1/2, -y+1/2, -z'

loop_
_atom_site_label
_atom_site_type_symbol
_atom_site_fract_x
_atom_site_fract_y
_atom_site_fract_z
_atom_site_U_iso_or_equiv
_atom_site_adp_type
_atom_site_occupancy
_atom_site_site_symmetry_order
_atom_site_calc_flag
_atom_site_refinement_flags_posn
_atom_site_refinement_flags_adp
_atom_site_refinement_flags_occupancy
_atom_site_disorder_assembly
_atom_site_disorder_group
Co1 Co -0.19229(4) 0.40884(3) 0.86780(2) 0.02223(11) Uani 1 1 d . . . . .
N1 N -0.3998(3) 0.41684(18) 0.86106(9) 0.0265(6) Uani 1 1 d . . . . .
N2 N -0.2403(3) 0.29371(18) 0.89116(9) 0.0263(7) Uani 1 1 d . . . . .
N3 N -0.2150(3) 0.41494(18) 0.79537(8) 0.0259(6) Uani 1 1 d . . . . .
N4 N -0.2297(3) 0.51681(17) 0.90353(9) 0.0249(7) Uani 1 1 d . . . . .
N5 N 0.0047(3) 0.14814(19) 0.92803(11) 0.0325(7) Uani 1 1 d . . . . .
H5 H -0.041(4) 0.104(3) 0.9352(14) 0.049 Uiso 1 1 d . U . . .
N6 N 0.0551(3) 0.34220(19) 0.72696(11) 0.0317(7) Uani 1 1 d . . . . .
H6 H 0.042(4) 0.360(3) 0.6978(15) 0.048 Uiso 1 1 d . U . . .
N7 N 0.0189(3) 0.67178(19) 0.91994(11) 0.0326(7) Uani 1 1 d D . . . .
H7 H -0.027(4) 0.711(3) 0.9337(14) 0.049 Uiso 1 1 d . U . . .
C20 C -0.4478(4) 0.3315(2) 0.85943(12) 0.0311(8) Uani 1 1 d . . . . .
H20A H -0.4517 0.3123 0.8254 0.037 Uiso 1 1 calc R U . . .
H20B H -0.5332 0.3298 0.8731 0.037 Uiso 1 1 calc R U . . .
C30 C -0.4254(4) 0.4630(2) 0.81577(11) 0.0305(8) Uani 1 1 d . . . . .
H30A H -0.4266 0.5230 0.8225 0.037 Uiso 1 1 calc R U . . .
H30B H -0.5080 0.4470 0.8027 0.037 Uiso 1 1 calc R U . . .
C40 C -0.4438(4) 0.4619(2) 0.90436(11) 0.0293(8) Uani 1 1 d . . . . .
H40A H -0.4530 0.4233 0.9320 0.035 Uiso 1 1 calc R U . . .
H40B H -0.5260 0.4874 0.8978 0.035 Uiso 1 1 calc R U . . .
C21 C -0.3631(4) 0.2758(2) 0.88829(11) 0.0283(8) Uani 1 1 d . . . . .
C22 C -0.3888(4) 0.1981(2) 0.90851(13) 0.0357(9) Uani 1 1 d . . . . .
H22A H -0.4686 0.1730 0.9116 0.043 Uiso 1 1 calc R U . . .
C23 C -0.2774(4) 0.1655(2) 0.92295(13) 0.0356(9) Uani 1 1 d . . . . .
H23A H -0.2649 0.1130 0.9375 0.043 Uiso 1 1 calc R U . . .
C24 C -0.1850(4) 0.2238(2) 0.91225(10) 0.0269(8) Uani 1 1 d . . . . .
C25 C -0.0545(4) 0.2147(2) 0.91432(11) 0.0298(9) Uani 1 1 d . . . . .
H25A H -0.0053 0.2608 0.9050 0.036 Uiso 1 1 calc R U . . .
C31 C -0.3250(4) 0.4434(2) 0.77945(11) 0.0297(8) Uani 1 1 d . . . . .
C32 C -0.3240(4) 0.4522(2) 0.72846(12) 0.0388(9) Uani 1 1 d . . . . .
H32A H -0.3906 0.4713 0.7087 0.047 Uiso 1 1 calc R U . . .
C33 C -0.2073(4) 0.4277(2) 0.71304(11) 0.0356(9) Uani 1 1 d . . . . .
H33A H -0.1780 0.4271 0.6806 0.043 Uiso 1 1 calc R U . . .
C34 C -0.1394(3) 0.4037(2) 0.75458(10) 0.0281(7) Uani 1 1 d . . . . .
C35 C -0.0264(4) 0.3606(2) 0.75999(11) 0.0286(8) Uani 1 1 d . . . . .
H35A H -0.0073 0.3426 0.7919 0.034 Uiso 1 1 calc R U . . .
C41 C -0.3500(4) 0.5275(2) 0.91647(11) 0.0276(8) Uani 1 1 d . . . . .
C42 C -0.3686(4) 0.6035(2) 0.94007(13) 0.0393(9) Uani 1 1 d . . . . .
H42A H -0.4448 0.6239 0.9530 0.047 Uiso 1 1 calc R U . . .
C43 C -0.2543(4) 0.6427(2) 0.94066(13) 0.0362(9) Uani 1 1 d . . . . .
H43A H -0.2371 0.6957 0.9537 0.043 Uiso 1 1 calc R U . . .
C44 C -0.1682(3) 0.5895(2) 0.91832(10) 0.0272(7) Uani 1 1 d . . . . .
C45 C -0.0414(4) 0.6032(2) 0.90935(11) 0.0279(8) Uani 1 1 d . . . . .
H45A H 0.0045 0.5598 0.8945 0.033 Uiso 1 1 calc R U . . .
C51 C 0.1418(4) 0.1392(2) 0.92937(12) 0.0310(8) Uani 1 1 d . . . . .
H51A H 0.1806 0.1915 0.9173 0.037 Uiso 1 1 calc R U . . .
C52 C 0.1836(4) 0.1245(3) 0.98134(11) 0.0391(9) Uani 1 1 d . . . . .
H52A H 0.1412 0.0750 0.9944 0.047 Uiso 1 1 calc R U . . .
H52B H 0.1597 0.1724 1.0016 0.047 Uiso 1 1 calc R U . . .
C53 C 0.3259(4) 0.1123(3) 0.98369(13) 0.0461(11) Uani 1 1 d . . . . .
H53A H 0.3681 0.1637 0.9734 0.055 Uiso 1 1 calc R U . . .
H53B H 0.3508 0.1005 1.0175 0.055 Uiso 1 1 calc R U . . .
C54 C 0.3672(4) 0.0420(3) 0.95150(15) 0.0480(11) Uani 1 1 d . . . . .
H54A H 0.3329 -0.0106 0.9641 0.058 Uiso 1 1 calc R U . . .
H54B H 0.4593 0.0380 0.9520 0.058 Uiso 1 1 calc R U . . .
C55 C 0.3232(4) 0.0546(3) 0.89962(14) 0.0470(11) Uani 1 1 d . . . . .
H55A H 0.3460 0.0056 0.8801 0.056 Uiso 1 1 calc R U . . .
H55B H 0.3666 0.1030 0.8856 0.056 Uiso 1 1 calc R U . . .
C56 C 0.1825(4) 0.0681(2) 0.89655(13) 0.0431(10) Uani 1 1 d . . . . .
H56A H 0.1387 0.0169 0.9064 0.052 Uiso 1 1 calc R U . . .
H56B H 0.1590 0.0806 0.8626 0.052 Uiso 1 1 calc R U . . .
C61 C 0.1590(4) 0.2845(2) 0.73561(12) 0.0332(9) Uani 1 1 d . . . . .
H61A H 0.1470 0.2599 0.7685 0.040 Uiso 1 1 calc R U . . .
C62 C 0.1532(4) 0.2142(2) 0.69879(13) 0.0372(9) Uani 1 1 d . . . . .
H62A H 0.1611 0.2370 0.6657 0.045 Uiso 1 1 calc R U . . .
H62B H 0.0713 0.1862 0.7012 0.045 Uiso 1 1 calc R U . . .
C63 C 0.2573(4) 0.1518(3) 0.70770(16) 0.0465(11) Uani 1 1 d . . . . .
H63A H 0.2446 0.1250 0.7395 0.056 Uiso 1 1 calc R U . . .
H63B H 0.2545 0.1085 0.6824 0.056 Uiso 1 1 calc R U . . .
C64 C 0.3847(4) 0.1939(3) 0.70682(16) 0.0510(12) Uani 1 1 d . . . . .
H64A H 0.4504 0.1530 0.7145 0.061 Uiso 1 1 calc R U . . .
H64B H 0.4011 0.2157 0.6739 0.061 Uiso 1 1 calc R U . . .
C65 C 0.3897(4) 0.2641(3) 0.74326(15) 0.0472(11) Uani 1 1 d . . . . .
H65A H 0.4715 0.2923 0.7407 0.057 Uiso 1 1 calc R U . . .
H65B H 0.3826 0.2413 0.7764 0.057 Uiso 1 1 calc R U . . .
C66 C 0.2854(4) 0.3272(2) 0.73515(14) 0.0399(10) Uani 1 1 d . . . . .
H66A H 0.2882 0.3696 0.7610 0.048 Uiso 1 1 calc R U . . .
H66B H 0.2979 0.3552 0.7036 0.048 Uiso 1 1 calc R U . . .
C71 C 0.1522(6) 0.6861(8) 0.9095(3) 0.0313(18) Uani 0.681(19) 1 d D U P A 1
H71 H 0.1959 0.6316 0.9095 0.038 Uiso 0.681(19) 1 calc R U P A 1
C72 C 0.2074(11) 0.7391(7) 0.9497(3) 0.041(2) Uani 0.681(19) 1 d D U P A 1
H72A H 0.1582 0.7905 0.9528 0.049 Uiso 0.681(19) 1 calc R U P A 1
H72B H 0.2017 0.7090 0.9808 0.049 Uiso 0.681(19) 1 calc R U P A 1
C73 C 0.3432(13) 0.7610(11) 0.9398(4) 0.051(2) Uani 0.681(19) 1 d D U P A 1
H73A H 0.3736 0.7989 0.9654 0.062 Uiso 0.681(19) 1 calc R U P A 1
H73B H 0.3945 0.7103 0.9410 0.062 Uiso 0.681(19) 1 calc R U P A 1
C74 C 0.3583(10) 0.8015(7) 0.8911(3) 0.051(2) Uani 0.681(19) 1 d D U P A 1
H74A H 0.4478 0.8126 0.8852 0.061 Uiso 0.681(19) 1 calc R U P A 1
H74B H 0.3136 0.8549 0.8910 0.061 Uiso 0.681(19) 1 calc R U P A 1
C75 C 0.3078(8) 0.7473(8) 0.8512(3) 0.051(2) Uani 0.681(19) 1 d D U P A 1
H75A H 0.3573 0.6958 0.8495 0.061 Uiso 0.681(19) 1 calc R U P A 1
H75B H 0.3159 0.7763 0.8198 0.061 Uiso 0.681(19) 1 calc R U P A 1
C76 C 0.1709(8) 0.7259(7) 0.8600(3) 0.0408(19) Uani 0.681(19) 1 d D U P A 1
H76A H 0.1201 0.7768 0.8580 0.049 Uiso 0.681(19) 1 calc R U P A 1
H76B H 0.1419 0.6876 0.8345 0.049 Uiso 0.681(19) 1 calc R U P A 1
C71B C 0.1543(11) 0.6836(18) 0.9160(7) 0.034(3) Uani 0.319(19) 1 d D U P A 2
H71B H 0.1973 0.6332 0.9285 0.041 Uiso 0.319(19) 1 calc R U P A 2
C72B C 0.196(2) 0.7577(15) 0.9457(8) 0.040(3) Uani 0.319(19) 1 d D U P A 2
H72C H 0.1756 0.7485 0.9803 0.048 Uiso 0.319(19) 1 calc R U P A 2
H72D H 0.1510 0.8076 0.9347 0.048 Uiso 0.319(19) 1 calc R U P A 2
C73B C 0.336(3) 0.771(2) 0.9402(7) 0.047(3) Uani 0.319(19) 1 d D U P A 2
H73C H 0.3608 0.8221 0.9574 0.057 Uiso 0.319(19) 1 calc R U P A 2
H73D H 0.3814 0.7243 0.9554 0.057 Uiso 0.319(19) 1 calc R U P A 2
C74B C 0.374(2) 0.7774(14) 0.8880(7) 0.052(3) Uani 0.319(19) 1 d D U P A 2
H74C H 0.4659 0.7783 0.8860 0.062 Uiso 0.319(19) 1 calc R U P A 2
H74D H 0.3426 0.8305 0.8750 0.062 Uiso 0.319(19) 1 calc R U P A 2
C75B C 0.3256(16) 0.7086(14) 0.8568(6) 0.047(3) Uani 0.319(19) 1 d D U P A 2
H75C H 0.3705 0.6571 0.8652 0.056 Uiso 0.319(19) 1 calc R U P A 2
H75D H 0.3439 0.7214 0.8225 0.056 Uiso 0.319(19) 1 calc R U P A 2
C76B C 0.1857(16) 0.6944(14) 0.8626(6) 0.042(3) Uani 0.319(19) 1 d D U P A 2
H76C H 0.1393 0.7421 0.8493 0.050 Uiso 0.319(19) 1 calc R U P A 2
H76D H 0.1606 0.6444 0.8444 0.050 Uiso 0.319(19) 1 calc R U P A 2
S1 S 0.14326(8) 0.40463(6) 0.87842(3) 0.0294(2) Uani 1 1 d . . . . .
O1 O 0.0090(2) 0.41018(16) 0.87857(8) 0.0326(5) Uani 1 1 d . . . . .
O2 O 0.2047(3) 0.47719(18) 0.86048(10) 0.0500(8) Uani 1 1 d . . . . .
O3 O 0.1882(3) 0.32657(17) 0.86140(9) 0.0440(7) Uani 1 1 d . . . . .
C1 C 0.1810(3) 0.4038(2) 0.94334(11) 0.0379(9) Uani 1 1 d D . . . .
F1 F 0.2990(11) 0.380(2) 0.9484(10) 0.052(4) Uani 0.48(8) 1 d D U P B 1
F2 F 0.165(3) 0.4784(10) 0.9624(10) 0.066(5) Uani 0.48(8) 1 d D U P B 1
F3 F 0.110(3) 0.3502(17) 0.9675(11) 0.048(4) Uani 0.48(8) 1 d D U P B 1
F1B F 0.3027(8) 0.403(2) 0.9526(10) 0.063(4) Uani 0.52(8) 1 d D U P B 2
F2B F 0.133(3) 0.4709(9) 0.9648(7) 0.055(4) Uani 0.52(8) 1 d D U P B 2
F3B F 0.129(3) 0.3383(12) 0.9649(9) 0.043(3) Uani 0.52(8) 1 d D U P B 2
S2 S 0.88630(9) 0.90663(6) 0.92307(3) 0.0320(2) Uani 1 1 d . . . . .
O4 O 0.9069(3) 0.98325(15) 0.94873(9) 0.0405(7) Uani 1 1 d . . . . .
O5 O 0.9365(3) 0.9041(2) 0.87445(9) 0.0503(7) Uani 1 1 d . . . . .
O6 O 0.9077(3) 0.83310(16) 0.95148(10) 0.0438(7) Uani 1 1 d . . . . .
C2 C 0.7183(4) 0.9047(2) 0.91411(13) 0.0442(10) Uani 1 1 d D . . . .
F4 F 0.675(3) 0.9700(12) 0.8896(11) 0.066(4) Uani 0.59(9) 1 d D U P C 1
F5 F 0.658(2) 0.9037(19) 0.9567(5) 0.057(3) Uani 0.59(9) 1 d D U P C 1
F6 F 0.683(3) 0.8375(12) 0.8891(10) 0.058(4) Uani 0.59(9) 1 d D U P C 1
F4B F 0.686(4) 0.9587(19) 0.8796(11) 0.067(5) Uani 0.41(9) 1 d D U P C 2
F5B F 0.654(3) 0.924(3) 0.9540(8) 0.066(5) Uani 0.41(9) 1 d D U P C 2
F6B F 0.681(4) 0.8297(11) 0.8994(15) 0.051(5) Uani 0.41(9) 1 d D U P C 2
O80 O 0.8997(7) 0.1802(4) 0.7730(3) 0.0719(19) Uani 0.736(11) 1 d D U P D 1
C81 C 0.7682(8) 0.1822(5) 0.7795(7) 0.0570(19) Uani 0.736(11) 1 d D U P D 1
H81A H 0.7302 0.2272 0.7602 0.068 Uiso 0.736(11) 1 calc R U P D 1
H81B H 0.7467 0.1903 0.8141 0.068 Uiso 0.736(11) 1 calc R U P D 1
C82 C 0.7252(7) 0.0998(5) 0.7621(3) 0.066(2) Uani 0.736(11) 1 d D U P D 1
H82A H 0.6577 0.0781 0.7830 0.079 Uiso 0.736(11) 1 calc R U P D 1
H82B H 0.6942 0.1033 0.7284 0.079 Uiso 0.736(11) 1 calc R U P D 1
C83 C 0.8368(9) 0.0466(4) 0.7648(3) 0.067(2) Uani 0.736(11) 1 d D U P D 1
H83A H 0.8668 0.0323 0.7320 0.080 Uiso 0.736(11) 1 calc R U P D 1
H83B H 0.8178 -0.0051 0.7826 0.080 Uiso 0.736(11) 1 calc R U P D 1
C84 C 0.9341(7) 0.0970(5) 0.7919(3) 0.066(2) Uani 0.736(11) 1 d D U P D 1
H84A H 0.9238 0.0932 0.8275 0.079 Uiso 0.736(11) 1 calc R U P D 1
H84B H 1.0202 0.0812 0.7829 0.079 Uiso 0.736(11) 1 calc R U P D 1
O80B O 0.9102(19) 0.1747(11) 0.7919(6) 0.061(3) Uani 0.264(11) 1 d D U P D 2
C81B C 0.786(2) 0.1939(12) 0.778(2) 0.061(3) Uani 0.264(11) 1 d D U P D 2
H81C H 0.7835 0.2145 0.7444 0.074 Uiso 0.264(11) 1 calc R U P D 2
H81D H 0.7508 0.2368 0.7998 0.074 Uiso 0.264(11) 1 calc R U P D 2
C82B C 0.7127(17) 0.1153(13) 0.7826(9) 0.065(3) Uani 0.264(11) 1 d D U P D 2
H82C H 0.6566 0.1169 0.8110 0.079 Uiso 0.264(11) 1 calc R U P D 2
H82D H 0.6626 0.1051 0.7531 0.079 Uiso 0.264(11) 1 calc R U P D 2
C83B C 0.8100(19) 0.0521(11) 0.7885(10) 0.076(3) Uani 0.264(11) 1 d D U P D 2
H83C H 0.7893 0.0021 0.7696 0.091 Uiso 0.264(11) 1 calc R U P D 2
H83D H 0.8188 0.0366 0.8230 0.091 Uiso 0.264(11) 1 calc R U P D 2
C84B C 0.9296(19) 0.0912(12) 0.7699(9) 0.072(3) Uani 0.264(11) 1 d D U P D 2
H84C H 1.0051 0.0633 0.7825 0.086 Uiso 0.264(11) 1 calc R U P D 2
H84D H 0.9327 0.0932 0.7340 0.086 Uiso 0.264(11) 1 calc R U P D 2

loop_
_atom_site_aniso_label
_atom_site_aniso_U_11
_atom_site_aniso_U_22
_atom_site_aniso_U_33
_atom_site_aniso_U_23
_atom_site_aniso_U_13
_atom_site_aniso_U_12
Co1 0.0224(2) 0.0212(2) 0.02305(17) -0.00037(18) -0.00039(17) -0.0020(2)
N1 0.0241(16) 0.0274(15) 0.0279(12) 0.0011(12) -0.0013(11) -0.0027(14)
N2 0.0271(19) 0.0239(15) 0.0277(13) -0.0018(11) 0.0003(12) -0.0040(13)
N3 0.0262(17) 0.0261(14) 0.0254(11) -0.0004(11) 0.0012(11) -0.0018(14)
N4 0.0258(19) 0.0213(15) 0.0276(13) -0.0019(11) 0.0006(12) -0.0001(12)
N5 0.027(2) 0.0274(16) 0.0427(16) 0.0077(13) -0.0007(14) -0.0030(14)
N6 0.035(2) 0.0299(16) 0.0303(14) -0.0010(12) 0.0031(14) 0.0021(14)
N7 0.030(2) 0.0237(16) 0.0441(17) -0.0064(13) 0.0013(15) 0.0008(14)
C20 0.026(2) 0.0333(19) 0.0343(17) -0.0019(14) -0.0007(15) -0.0077(16)
C30 0.026(2) 0.036(2) 0.0298(16) 0.0024(14) -0.0026(15) 0.0042(17)
C40 0.026(2) 0.0301(19) 0.0313(16) -0.0002(14) 0.0035(15) 0.0018(16)
C21 0.028(2) 0.0279(18) 0.0292(15) -0.0039(13) 0.0022(15) -0.0052(16)
C22 0.028(2) 0.030(2) 0.049(2) 0.0037(16) 0.0046(17) -0.0094(17)
C23 0.041(3) 0.0258(19) 0.0401(19) 0.0056(15) 0.0041(18) -0.0041(17)
C24 0.030(2) 0.0253(17) 0.0255(14) 0.0031(12) 0.0016(15) -0.0035(17)
C25 0.037(3) 0.0212(18) 0.0313(16) 0.0018(13) -0.0034(16) -0.0048(16)
C31 0.031(2) 0.0275(17) 0.0311(16) 0.0011(13) -0.0050(15) -0.0017(16)
C32 0.044(3) 0.044(2) 0.0277(15) 0.0014(15) -0.0067(17) 0.006(2)
C33 0.041(3) 0.040(2) 0.0255(15) 0.0016(13) 0.0016(16) 0.0045(18)
C34 0.033(2) 0.0239(16) 0.0274(14) -0.0013(14) 0.0036(13) -0.0017(18)
C35 0.034(2) 0.0251(17) 0.0268(16) -0.0038(13) 0.0021(15) -0.0045(17)
C41 0.030(2) 0.0263(18) 0.0267(15) 0.0016(13) 0.0040(15) 0.0004(16)
C42 0.037(2) 0.033(2) 0.047(2) -0.0102(17) 0.0091(17) 0.0070(19)
C43 0.042(3) 0.0264(19) 0.0404(19) -0.0105(15) 0.0021(17) -0.0020(18)
C44 0.031(2) 0.0230(16) 0.0279(14) -0.0011(14) -0.0020(13) -0.0020(18)
C45 0.031(2) 0.0213(18) 0.0312(15) -0.0038(14) -0.0039(14) 0.0015(16)
C51 0.028(2) 0.0275(19) 0.0372(17) 0.0032(15) -0.0016(16) -0.0051(16)
C52 0.042(3) 0.046(2) 0.0298(16) 0.0009(14) 0.0017(18) 0.006(2)
C53 0.038(3) 0.066(3) 0.0341(17) 0.0016(17) -0.0064(17) 0.002(2)
C54 0.030(3) 0.048(3) 0.065(3) 0.002(2) 0.002(2) 0.005(2)
C55 0.031(3) 0.055(3) 0.054(2) -0.0206(19) 0.006(2) -0.007(2)
C56 0.035(3) 0.051(3) 0.0431(19) -0.0146(17) 0.0034(19) -0.008(2)
C61 0.033(3) 0.033(2) 0.0331(17) -0.0036(15) -0.0012(16) 0.0064(17)
C62 0.032(3) 0.036(2) 0.0435(19) -0.0106(16) -0.0046(17) 0.0025(18)
C63 0.041(3) 0.042(2) 0.057(2) -0.0162(19) -0.012(2) 0.009(2)
C64 0.037(3) 0.056(3) 0.060(2) -0.018(2) -0.010(2) 0.014(2)
C65 0.036(3) 0.050(3) 0.056(2) -0.0104(19) -0.009(2) -0.001(2)
C66 0.039(3) 0.037(2) 0.044(2) -0.0109(16) -0.0001(18) -0.0022(19)
C71 0.024(3) 0.026(3) 0.044(4) -0.005(3) -0.005(3) -0.001(3)
C72 0.041(4) 0.039(5) 0.043(3) 0.000(3) -0.010(3) -0.011(4)
C73 0.039(4) 0.053(5) 0.063(4) -0.007(3) -0.017(3) -0.007(4)
C74 0.035(4) 0.052(5) 0.066(4) -0.004(4) 0.001(3) -0.011(4)
C75 0.036(4) 0.058(5) 0.058(3) -0.001(3) 0.010(3) -0.006(4)
C76 0.029(4) 0.055(5) 0.038(3) -0.004(3) -0.003(3) -0.001(3)
C71B 0.027(6) 0.036(6) 0.038(5) 0.005(5) -0.004(5) -0.001(5)
C72B 0.034(6) 0.039(6) 0.048(5) -0.010(5) -0.007(5) -0.006(5)
C73B 0.037(6) 0.045(6) 0.060(6) -0.007(5) -0.011(5) -0.004(6)
C74B 0.035(6) 0.054(7) 0.065(5) -0.002(6) 0.000(5) -0.006(6)
C75B 0.032(6) 0.060(6) 0.049(5) -0.006(5) 0.005(5) -0.005(6)
C76B 0.029(5) 0.051(6) 0.046(5) 0.003(6) -0.005(5) -0.005(6)
S1 0.0271(5) 0.0303(4) 0.0309(4) 0.0013(4) 0.0010(3) -0.0023(4)
O1 0.0238(14) 0.0321(12) 0.0419(12) -0.0040(11) -0.0083(10) 0.0010(13)
O2 0.051(2) 0.0474(17) 0.0515(15) 0.0147(13) -0.0005(16) -0.0196(16)
O3 0.0467(19) 0.0437(15) 0.0416(13) -0.0036(11) 0.0075(15) 0.0108(15)
C1 0.033(2) 0.045(2) 0.0363(16) -0.0026(17) -0.0027(16) -0.009(2)
F1 0.026(5) 0.080(9) 0.048(5) 0.008(6) -0.016(4) -0.007(4)
F2 0.075(10) 0.059(6) 0.064(7) -0.020(5) -0.024(7) -0.011(5)
F3 0.047(7) 0.062(7) 0.036(5) 0.001(5) 0.000(5) -0.007(6)
F1B 0.041(5) 0.096(10) 0.053(5) 0.001(7) -0.012(3) -0.023(5)
F2B 0.080(9) 0.044(5) 0.040(4) -0.020(3) 0.004(6) -0.011(5)
F3B 0.053(7) 0.045(5) 0.031(4) 0.008(4) 0.008(4) -0.010(5)
S2 0.0331(5) 0.0257(4) 0.0373(4) -0.0036(4) 0.0044(4) -0.0013(5)
O4 0.048(2) 0.0236(13) 0.0497(15) -0.0061(11) 0.0044(14) -0.0064(13)
O5 0.0474(19) 0.0594(18) 0.0440(13) -0.0068(14) 0.0121(13) -0.0090(17)
O6 0.047(2) 0.0277(14) 0.0566(16) -0.0008(12) 0.0019(15) 0.0025(14)
C2 0.038(3) 0.038(2) 0.057(2) -0.008(2) 0.0009(19) 0.003(2)
F4 0.059(6) 0.056(5) 0.082(7) -0.005(5) -0.018(6) 0.019(4)
F5 0.038(5) 0.061(8) 0.073(5) -0.019(4) 0.021(4) 0.003(5)
F6 0.045(5) 0.068(6) 0.061(6) -0.018(4) 0.003(5) -0.015(5)
F4B 0.073(9) 0.063(8) 0.064(7) -0.004(6) -0.014(7) 0.024(7)
F5B 0.056(8) 0.068(11) 0.075(7) -0.024(6) 0.012(6) 0.012(8)
F6B 0.042(8) 0.041(6) 0.069(10) -0.013(5) -0.011(8) -0.010(5)
O80 0.064(3) 0.052(3) 0.100(5) 0.008(3) 0.009(3) -0.011(3)
C81 0.068(4) 0.044(4) 0.059(3) -0.009(4) 0.002(4) 0.006(3)
C82 0.067(4) 0.057(4) 0.072(4) -0.002(3) -0.004(3) -0.010(3)
C83 0.090(5) 0.046(3) 0.066(4) -0.006(3) -0.009(4) 0.000(3)
C84 0.067(4) 0.059(4) 0.072(4) -0.005(4) -0.005(3) 0.009(4)
O80B 0.064(5) 0.056(5) 0.063(6) -0.001(5) 0.001(5) -0.009(5)
C81B 0.067(6) 0.052(6) 0.065(6) -0.002(6) 0.002(6) -0.004(5)
C82B 0.072(6) 0.056(6) 0.069(6) -0.008(6) -0.003(6) -0.009(5)
C83B 0.083(6) 0.059(6) 0.085(6) 0.005(6) 0.003(6) -0.002(6)
C84B 0.072(6) 0.062(6) 0.082(6) 0.005(6) 0.000(6) 0.000(5)

loop_
_atom_type_symbol
_atom_type_description
_atom_type_scat_dispersion_real
_atom_type_scat_dispersion_imag
_atom_type_scat_source
C C 0.0033 0.0016 'International Tables Vol C Tables 4.2.6.8 and 6.1.1.4'
H H 0.0000 0.0000 'International Tables Vol C Tables 4.2.6.8 and 6.1.1.4'
N N 0.0061 0.0033 'International Tables Vol C Tables 4.2.6.8 and 6.1.1.4'
O O 0.0106 0.0060 'International Tables Vol C Tables 4.2.6.8 and 6.1.1.4'
F F 0.0171 0.0103 'International Tables Vol C Tables 4.2.6.8 and 6.1.1.4'
S S 0.1246 0.1234 'International Tables Vol C Tables 4.2.6.8 and 6.1.1.4'
Co Co 0.3494 0.9721 'International Tables Vol C Tables 4.2.6.8 and 6.1.1.4'

loop_
_geom_angle_atom_site_label_1
_geom_angle_atom_site_label_2
_geom_angle_atom_site_label_3
_geom_angle
N2 Co1 N1 80.11(12)
N2 Co1 N4 125.41(10)
N2 Co1 O1 102.47(12)
N3 Co1 N1 78.16(10)
N3 Co1 N2 109.14(11)
N3 Co1 N4 114.34(11)
N3 Co1 O1 104.73(10)
N4 Co1 N1 78.21(11)
N4 Co1 O1 96.88(11)
O1 Co1 N1 175.04(10)
C20 N1 Co1 107.2(2)
C20 N1 C30 112.5(3)
C20 N1 C40 112.1(3)
C30 N1 Co1 106.5(2)
C40 N1 Co1 106.2(2)
C40 N1 C30 112.0(3)
C21 N2 Co1 115.1(2)
C21 N2 C24 105.2(3)
C24 N2 Co1 139.6(3)
C31 N3 Co1 116.6(2)
C31 N3 C34 106.9(3)
C34 N3 Co1 136.2(2)
C41 N4 Co1 115.1(2)
C41 N4 C44 105.3(3)
C44 N4 Co1 139.6(2)
C25 N5 H5 117(3)
C25 N5 C51 124.9(3)
C51 N5 H5 118(3)
C35 N6 H6 118(3)
C35 N6 C61 122.7(3)
C61 N6 H6 119(3)
C45 N7 H7 115(3)
C45 N7 C71 124.3(5)
C45 N7 C71B 125.4(11)
C71 N7 H7 120(3)
C71B N7 H7 119(3)
N1 C20 H20A 109.8
N1 C20 H20B 109.8
N1 C20 C21 109.6(3)
H20A C20 H20B 108.2
C21 C20 H20A 109.8
C21 C20 H20B 109.8
N1 C30 H30A 109.9
N1 C30 H30B 109.9
N1 C30 C31 108.8(3)
H30A C30 H30B 108.3
C31 C30 H30A 109.9
C31 C30 H30B 109.9
N1 C40 H40A 110.0
N1 C40 H40B 110.0
N1 C40 C41 108.4(3)
H40A C40 H40B 108.4
C41 C40 H40A 110.0
C41 C40 H40B 110.0
N2 C21 C20 119.3(3)
N2 C21 C22 111.1(3)
C22 C21 C20 129.0(4)
C21 C22 H22A 126.5
C23 C22 C21 106.9(4)
C23 C22 H22A 126.5
C22 C23 H23A 126.4
C22 C23 C24 107.2(3)
C24 C23 H23A 126.4
N2 C24 C25 121.4(3)
C23 C24 N2 109.4(4)
C23 C24 C25 128.5(3)
N5 C25 C24 125.6(4)
N5 C25 H25A 117.2
C24 C25 H25A 117.2
N3 C31 C30 118.9(3)
N3 C31 C32 110.7(3)
C32 C31 C30 130.3(4)
C31 C32 H32A 126.7
C33 C32 C31 106.6(3)
C33 C32 H32A 126.7
C32 C33 H33A 126.4
C32 C33 C34 107.2(3)
C34 C33 H33A 126.4
N3 C34 C33 108.6(3)
N3 C34 C35 118.6(3)
C35 C34 C33 131.8(3)
N6 C35 C34 128.3(3)
N6 C35 H35A 115.9
C34 C35 H35A 115.9
N4 C41 C40 119.4(3)
N4 C41 C42 111.7(3)
C42 C41 C40 128.9(3)
C41 C42 H42A 126.8
C43 C42 C41 106.4(3)
C43 C42 H42A 126.8
C42 C43 H43A 126.4
C42 C43 C44 107.2(3)
C44 C43 H43A 126.4
C43 C44 N4 109.4(3)
C45 C44 N4 122.3(3)
C45 C44 C43 128.3(3)
N7 C45 C44 124.8(4)
N7 C45 H45A 117.6
C44 C45 H45A 117.6
N5 C51 H51A 108.8
N5 C51 C52 109.4(3)
N5 C51 C56 110.1(3)
C52 C51 H51A 108.8
C52 C51 C56 110.9(3)
C56 C51 H51A 108.8
C51 C52 H52A 109.5
C51 C52 H52B 109.5
C51 C52 C53 110.6(3)
H52A C52 H52B 108.1
C53 C52 H52A 109.5
C53 C52 H52B 109.5
C52 C53 H53A 109.4
C52 C53 H53B 109.4
H53A C53 H53B 108.0
C54 C53 C52 111.3(3)
C54 C53 H53A 109.4
C54 C53 H53B 109.4
C53 C54 H54A 109.4
C53 C54 H54B 109.4
C53 C54 C55 111.2(4)
H54A C54 H54B 108.0
C55 C54 H54A 109.4
C55 C54 H54B 109.4
C54 C55 H55A 109.2
C54 C55 H55B 109.2
C54 C55 C56 112.2(3)
H55A C55 H55B 107.9
C56 C55 H55A 109.2
C56 C55 H55B 109.2
C51 C56 H56A 109.5
C51 C56 H56B 109.5
C55 C56 C51 110.9(3)
C55 C56 H56A 109.5
C55 C56 H56B 109.5
H56A C56 H56B 108.0
N6 C61 H61A 107.6
N6 C61 C62 109.5(3)
N6 C61 C66 112.5(3)
C62 C61 H61A 107.6
C66 C61 H61A 107.6
C66 C61 C62 111.7(3)
C61 C62 H62A 109.5
C61 C62 H62B 109.5
C61 C62 C63 110.9(3)
H62A C62 H62B 108.1
C63 C62 H62A 109.5
C63 C62 H62B 109.5
C62 C63 H63A 109.5
C62 C63 H63B 109.5
H63A C63 H63B 108.1
C64 C63 C62 110.9(4)
C64 C63 H63A 109.5
C64 C63 H63B 109.5
C63 C64 H64A 109.5
C63 C64 H64B 109.5
H64A C64 H64B 108.1
C65 C64 C63 110.8(4)
C65 C64 H64A 109.5
C65 C64 H64B 109.5
C64 C65 H65A 109.2
C64 C65 H65B 109.2
C64 C65 C66 112.1(3)
H65A C65 H65B 107.9
C66 C65 H65A 109.2
C66 C65 H65B 109.2
C61 C66 C65 110.2(3)
C61 C66 H66A 109.6
C61 C66 H66B 109.6
C65 C66 H66A 109.6
C65 C66 H66B 109.6
H66A C66 H66B 108.1
N7 C71 H71 108.3
N7 C71 C72 108.8(7)
N7 C71 C76 111.7(7)
C72 C71 H71 108.3
C76 C71 H71 108.3
C76 C71 C72 111.3(7)
C71 C72 H72A 109.2
C71 C72 H72B 109.2
H72A C72 H72B 107.9
C73 C72 C71 111.9(6)
C73 C72 H72A 109.2
C73 C72 H72B 109.2
C72 C73 H73A 109.4
C72 C73 H73B 109.4
H73A C73 H73B 108.0
C74 C73 C72 111.3(8)
C74 C73 H73A 109.4
C74 C73 H73B 109.4
C73 C74 H74A 109.4
C73 C74 H74B 109.4
C73 C74 C75 111.1(7)
H74A C74 H74B 108.0
C75 C74 H74A 109.4
C75 C74 H74B 109.4
C74 C75 H75A 109.4
C74 C75 H75B 109.4
C74 C75 C76 111.1(6)
H75A C75 H75B 108.0
C76 C75 H75A 109.4
C76 C75 H75B 109.4
C71 C76 C75 111.5(5)
C71 C76 H76A 109.3
C71 C76 H76B 109.3
C75 C76 H76A 109.3
C75 C76 H76B 109.3
H76A C76 H76B 108.0
N7 C71B H71B 108.9
N7 C71B C72B 110.8(19)
N7 C71B C76B 107.8(13)
C72B C71B H71B 108.9
C72B C71B C76B 111.5(14)
C76B C71B H71B 108.9
C71B C72B H72C 109.6
C71B C72B H72D 109.6
C71B C72B C73B 110.3(13)
H72C C72B H72D 108.1
C73B C72B H72C 109.6
C73B C72B H72D 109.6
C72B C73B H73C 109.3
C72B C73B H73D 109.3
H73C C73B H73D 108.0
C74B C73B C72B 111.6(13)
C74B C73B H73C 109.3
C74B C73B H73D 109.3
C73B C74B H74C 108.7
C73B C74B H74D 108.7
C73B C74B C75B 114.1(13)
H74C C74B H74D 107.6
C75B C74B H74C 108.7
C75B C74B H74D 108.7
C74B C75B H75C 109.0
C74B C75B H75D 109.0
C74B C75B C76B 112.9(12)
H75C C75B H75D 107.8
C76B C75B H75C 109.0
C76B C75B H75D 109.0
C71B C76B C75B 109.6(10)
C71B C76B H76C 109.7
C71B C76B H76D 109.7
C75B C76B H76C 109.7
C75B C76B H76D 109.7
H76C C76B H76D 108.2
O1 S1 C1 102.54(15)
O2 S1 O1 114.07(19)
O2 S1 C1 104.00(17)
O3 S1 O1 113.05(18)
O3 S1 O2 117.10(18)
O3 S1 C1 103.84(17)
S1 O1 Co1 170.98(15)
F1 C1 S1 108.3(12)
F1 C1 F3 107.7(11)
F2 C1 S1 110.6(12)
F2 C1 F1 109.9(10)
F2 C1 F3 108.8(11)
F3 C1 S1 111.5(14)
F1B C1 S1 113.8(12)
F1B C1 F2B 107.3(9)
F1B C1 F3B 108.7(11)
F2B C1 S1 109.9(10)
F3B C1 S1 110.3(12)
F3B C1 F2B 106.5(10)
O4 S2 O5 114.94(18)
O4 S2 C2 103.47(18)
O5 S2 C2 104.01(17)
O6 S2 O4 114.67(15)
O6 S2 O5 114.91(18)
O6 S2 C2 102.55(19)
F4 C2 S2 113.7(12)
F4 C2 F5 106.4(9)
F4 C2 F6 106.4(9)
F5 C2 S2 111.1(11)
F5 C2 F6 107.6(9)
F6 C2 S2 111.4(13)
F4B C2 S2 110.1(19)
F4B C2 F6B 107.3(12)
F5B C2 S2 113.5(17)
F5B C2 F4B 107.4(12)
F5B C2 F6B 107.5(13)
F6B C2 S2 110.8(17)
C81 O80 C84 102.8(7)
O80 C81 H81A 110.9
O80 C81 H81B 110.9
O80 C81 C82 104.2(7)
H81A C81 H81B 108.9
C82 C81 H81A 110.9
C82 C81 H81B 110.9
C81 C82 H82A 110.8
C81 C82 H82B 110.8
H82A C82 H82B 108.9
C83 C82 C81 104.8(6)
C83 C82 H82A 110.8
C83 C82 H82B 110.8
C82 C83 H83A 110.6
C82 C83 H83B 110.6
C82 C83 C84 105.5(5)
H83A C83 H83B 108.8
C84 C83 H83A 110.6
C84 C83 H83B 110.6
O80 C84 C83 98.3(6)
O80 C84 H84A 112.1
O80 C84 H84B 112.1
C83 C84 H84A 112.1
C83 C84 H84B 112.1
H84A C84 H84B 109.7
C81B O80B C84B 102.7(15)
O80B C81B H81C 110.4
O80B C81B H81D 110.4
O80B C81B C82B 106.4(14)
H81C C81B H81D 108.6
C82B C81B H81C 110.4
C82B C81B H81D 110.4
C81B C82B H82C 111.1
C81B C82B H82D 111.1
H82C C82B H82D 109.1
C83B C82B C81B 103.3(11)
C83B C82B H82C 111.1
C83B C82B H82D 111.1
C82B C83B H83C 110.6
C82B C83B H83D 110.6
C82B C83B C84B 105.7(12)
H83C C83B H83D 108.7
C84B C83B H83C 110.6
C84B C83B H83D 110.6
O80B C84B C83B 97.0(12)
O80B C84B H84C 112.4
O80B C84B H84D 112.4
C83B C84B H84C 112.4
C83B C84B H84D 112.4
H84C C84B H84D 109.9

loop_
_geom_bond_atom_site_label_1
_geom_bond_atom_site_label_2
_geom_bond_distance
Co1 N1 2.236(3)
Co1 N2 2.039(3)
Co1 N3 2.017(2)
Co1 N4 2.048(3)
Co1 O1 2.178(2)
N1 C20 1.475(4)
N1 C30 1.482(4)
N1 C40 1.478(4)
N2 C21 1.351(5)
N2 C24 1.404(4)
N3 C31 1.341(5)
N3 C34 1.399(4)
N4 C41 1.349(5)
N4 C44 1.411(4)
N5 H5 0.89(4)
N5 C25 1.307(5)
N5 C51 1.476(5)
N6 H6 0.87(4)
N6 C35 1.298(4)
N6 C61 1.474(5)
N7 H7 0.89(4)
N7 C45 1.319(5)
N7 C71 1.475(7)
N7 C71B 1.467(11)
C20 H20A 0.9900
C20 H20B 0.9900
C20 C21 1.508(5)
C30 H30A 0.9900
C30 H30B 0.9900
C30 C31 1.505(5)
C40 H40A 0.9900
C40 H40B 0.9900
C40 C41 1.500(5)
C21 C22 1.405(5)
C22 H22A 0.9500
C22 C23 1.365(6)
C23 H23A 0.9500
C23 C24 1.401(5)
C24 C25 1.408(6)
C25 H25A 0.9500
C31 C32 1.415(4)
C32 H32A 0.9500
C32 C33 1.380(6)
C33 H33A 0.9500
C33 C34 1.413(5)
C34 C35 1.406(5)
C35 H35A 0.9500
C41 C42 1.408(5)
C42 H42A 0.9500
C42 C43 1.380(6)
C43 H43A 0.9500
C43 C44 1.405(5)
C44 C45 1.398(5)
C45 H45A 0.9500
C51 H51A 1.0000
C51 C52 1.522(5)
C51 C56 1.529(5)
C52 H52A 0.9900
C52 H52B 0.9900
C52 C53 1.539(6)
C53 H53A 0.9900
C53 H53B 0.9900
C53 C54 1.511(6)
C54 H54A 0.9900
C54 H54B 0.9900
C54 C55 1.521(6)
C55 H55A 0.9900
C55 H55B 0.9900
C55 C56 1.527(6)
C56 H56A 0.9900
C56 H56B 0.9900
C61 H61A 1.0000
C61 C62 1.527(5)
C61 C66 1.522(6)
C62 H62A 0.9900
C62 H62B 0.9900
C62 C63 1.526(6)
C63 H63A 0.9900
C63 H63B 0.9900
C63 C64 1.526(6)
C64 H64A 0.9900
C64 H64B 0.9900
C64 C65 1.520(5)
C65 H65A 0.9900
C65 H65B 0.9900
C65 C66 1.530(6)
C66 H66A 0.9900
C66 H66B 0.9900
C71 H71 1.0000
C71 C72 1.524(7)
C71 C76 1.522(8)
C72 H72A 0.9900
C72 H72B 0.9900
C72 C73 1.522(8)
C73 H73A 0.9900
C73 H73B 0.9900
C73 C74 1.504(10)
C74 H74A 0.9900
C74 H74B 0.9900
C74 C75 1.509(9)
C75 H75A 0.9900
C75 H75B 0.9900
C75 C76 1.526(8)
C76 H76A 0.9900
C76 H76B 0.9900
C71B H71B 1.0000
C71B C72B 1.521(12)
C71B C76B 1.522(11)
C72B H72C 0.9900
C72B H72D 0.9900
C72B C73B 1.527(12)
C73B H73C 0.9900
C73B H73D 0.9900
C73B C74B 1.499(12)
C74B H74C 0.9900
C74B H74D 0.9900
C74B C75B 1.500(12)
C75B H75C 0.9900
C75B H75D 0.9900
C75B C76B 1.525(12)
C76B H76C 0.9900
C76B H76D 0.9900
S1 O1 1.441(3)
S1 O2 1.436(3)
S1 O3 1.432(3)
S1 C1 1.837(3)
C1 F1 1.329(8)
C1 F2 1.328(9)
C1 F3 1.334(9)
C1 F1B 1.329(8)
C1 F2B 1.343(8)
C1 F3B 1.339(8)
S2 O4 1.446(3)
S2 O5 1.446(3)
S2 O6 1.445(3)
S2 C2 1.818(4)
C2 F4 1.339(8)
C2 F5 1.344(7)
C2 F6 1.344(8)
C2 F4B 1.340(9)
C2 F5B 1.338(9)
C2 F6B 1.343(9)
O80 C81 1.421(9)
O80 C84 1.491(8)
C81 H81A 0.9900
C81 H81B 0.9900
C81 C82 1.493(10)
C82 H82A 0.9900
C82 H82B 0.9900
C82 C83 1.476(9)
C83 H83A 0.9900
C83 H83B 0.9900
C83 C84 1.521(9)
C84 H84A 0.9900
C84 H84B 0.9900
O80B C81B 1.420(14)
O80B C84B 1.499(13)
C81B H81C 0.9900
C81B H81D 0.9900
C81B C82B 1.499(14)
C82B H82C 0.9900
C82B H82D 0.9900
C82B C83B 1.470(14)
C83B H83C 0.9900
C83B H83D 0.9900
C83B C84B 1.518(14)
C84B H84C 0.9900
C84B H84D 0.9900

loop_
_geom_hbond_atom_site_label_D
_geom_hbond_atom_site_label_H
_geom_hbond_atom_site_label_A
_geom_hbond_distance_DH
_geom_hbond_distance_HA
_geom_hbond_distance_DA
_geom_hbond_angle_DHA
_geom_hbond_site_symmetry_A
N5 H5 O4 0.89(4) 2.07(5) 2.926(4) 162(4) 1_445
N6 H6 O5 0.87(4) 2.13(4) 2.975(4) 165(4) 3_646
N7 H7 O6 0.89(4) 2.15(5) 3.001(4) 159(4) 1_455
